data_2229354
loop_
_publ_author_name
'Dai, Hong'
'Shen, Yan-Fei'
'Chen, Jiao'
'Chen, Hong-Lian'
'Shen, Yong-Jun'

_publ_section_title
;
 (<i>E</i>)-1-Methyl-5-(3-methyl-4-chlorophenoxy)-3-trifluoromethyl-1<i>H</i>-pyrazole-4-carbaldehyde
 <i>O</i>-acetyloxime
;
_journal_coeditor_code CV5055
_journal_issue 3
_journal_name_full 'Acta Crystallographica Section E'
_journal_page_first o726
_journal_paper_doi 10.1107/S1600536811006696
_journal_volume 67
_journal_year 2011
_chemical_formula_iupac 'C15 H13 Cl F3 N3 O3'
_chemical_formula_moiety 'C15 H13 Cl F3 N3 O3'
_chemical_formula_sum 'C15 H13 Cl F3 N3 O3'
_chemical_formula_weight 375.73
_chemical_name_systematic
;
(<i>E</i>)-1-Methyl-5-(3-methyl-4-chlorophenoxy)-3-trifluoromethyl-
1<i>H</i>-pyrazole-4-carbaldehyde <i>O</i>-acetyloxime
;
_space_group_IT_number 60
_symmetry_cell_setting orthorhombic
_symmetry_space_group_name_Hall '-P 2n 2ab'
_symmetry_space_group_name_H-M 'P b c n'
_atom_sites_solution_hydrogens geom
_atom_sites_solution_primary direct
_atom_sites_solution_secondary difmap
_cell_angle_alpha 90.00
_cell_angle_beta 90.00
_cell_angle_gamma 90.00
_cell_formula_units_Z 8
_cell_length_a 11.951(2)
_cell_length_b 19.549(4)
_cell_length_c 13.726(3)
_cell_measurement_reflns_used 7040
_cell_measurement_temperature 113(2)
_cell_measurement_theta_max 27.487
_cell_measurement_theta_min 1.997
_cell_volume 3206.8(11)
_computing_cell_refinement 'CrystalClear (Rigaku, 2008)'
_computing_data_collection 'CrystalClear (Rigaku, 2008)'
_computing_data_reduction 'CrystalClear (Rigaku, 2008)'
_computing_molecular_graphics 'SHELXTL (Sheldrick, 2008)'
_computing_publication_material 'SHELXTL (Sheldrick, 2008)'
_computing_structure_refinement 'SHELXL97 (Sheldrick, 2008)'
_computing_structure_solution 'SHELXS97 (Sheldrick, 2008)'
_diffrn_ambient_temperature 113(2)
_diffrn_measured_fraction_theta_full 0.996
_diffrn_measured_fraction_theta_max 0.996
_diffrn_measurement_device_type 'Rigaku Saturn'
_diffrn_measurement_method \w
_diffrn_radiation_monochromator confocal
_diffrn_radiation_source 'rotating anode'
_diffrn_radiation_type MoK\a
_diffrn_radiation_wavelength 0.71073
_diffrn_reflns_av_R_equivalents 0.0614
_diffrn_reflns_av_sigmaI/netI 0.0360
_diffrn_reflns_limit_h_max 15
_diffrn_reflns_limit_h_min -12
_diffrn_reflns_limit_k_max 24
_diffrn_reflns_limit_k_min -25
_diffrn_reflns_limit_l_max 17
_diffrn_reflns_limit_l_min -14
_diffrn_reflns_number 21575
_diffrn_reflns_theta_full 27.54
_diffrn_reflns_theta_max 27.54
_diffrn_reflns_theta_min 2.00
_diffrn_standards_decay_% 0
_diffrn_standards_interval_count 0
_diffrn_standards_interval_time 0
_diffrn_standards_number 0
_exptl_absorpt_coefficient_mu 0.292
_exptl_absorpt_correction_T_max 0.9770
_exptl_absorpt_correction_T_min 0.9548
_exptl_absorpt_correction_type multi-scan
_exptl_absorpt_process_details '(CrystalClear; Rigaku, 2008)'
_exptl_crystal_colour colourless
_exptl_crystal_density_diffrn 1.557
_exptl_crystal_density_method 'not measured'
_exptl_crystal_description orthorhombic
_exptl_crystal_F_000 1536
_exptl_crystal_size_max 0.16
_exptl_crystal_size_mid 0.12
_exptl_crystal_size_min 0.08
_refine_diff_density_max 0.288
_refine_diff_density_min -0.331
_refine_ls_extinction_method none
_refine_ls_goodness_of_fit_ref 1.104
_refine_ls_hydrogen_treatment constr
_refine_ls_matrix_type full
_refine_ls_number_parameters 229
_refine_ls_number_reflns 3686
_refine_ls_number_restraints 0
_refine_ls_restrained_S_all 1.104
_refine_ls_R_factor_all 0.0560
_refine_ls_R_factor_gt 0.0461
_refine_ls_shift/su_max 0.005
_refine_ls_shift/su_mean 0.000
_refine_ls_structure_factor_coef Fsqd
_refine_ls_weighting_details 'calc w=1/[\s^2^(Fo^2^)+(0.0516P)^2^+1.0705P] where P=(Fo^2^+2Fc^2^)/3'
_refine_ls_weighting_scheme calc
_refine_ls_wR_factor_gt 0.1098
_refine_ls_wR_factor_ref 0.1153
_reflns_number_gt 3208
_reflns_number_total 3686
_reflns_threshold_expression I>2\s(I)
_cod_data_source_file cv5055.cif
_cod_data_source_block I
_cod_database_code 2229354
_cod_database_fobs_code 2229354

loop_
_symmetry_equiv_pos_as_xyz
'x, y, z'
'-x+1/2, -y+1/2, z+1/2'
'-x, y, -z+1/2'
'x+1/2, -y+1/2, -z'
'-x, -y, -z'
'x-1/2, y-1/2, -z-1/2'
'x, -y, z-1/2'
'-x-1/2, y-1/2, z'

loop_
_atom_site_type_symbol
_atom_site_label
_atom_site_fract_x
_atom_site_fract_y
_atom_site_fract_z
_atom_site_U_iso_or_equiv
_atom_site_adp_type
_atom_site_calc_flag
_atom_site_refinement_flags
_atom_site_occupancy
_atom_site_disorder_assembly
_atom_site_disorder_group
Cl Cl1 0.78669(4) 1.02584(3) 1.15028(4) 0.03467(15) Uani d . 1 . .
F F1 1.04265(9) 0.54780(6) 0.90733(11) 0.0422(3) Uani d . 1 . .
F F2 0.89699(11) 0.56763(6) 0.82078(10) 0.0429(3) Uani d . 1 . .
F F3 0.88936(10) 0.57911(6) 0.97538(10) 0.0415(3) Uani d . 1 . .
O O1 0.97587(11) 0.84054(6) 0.85735(9) 0.0258(3) Uani d . 1 . .
O O2 0.62455(10) 0.75817(7) 0.87263(9) 0.0254(3) Uani d . 1 . .
O O3 0.45722(10) 0.80203(7) 0.86552(10) 0.0311(3) Uani d . 1 . .
N N1 1.09611(12) 0.67936(8) 0.88946(11) 0.0254(3) Uani d . 1 . .
N N2 1.09519(12) 0.74822(8) 0.88089(11) 0.0236(3) Uani d . 1 . .
N N3 0.74122(12) 0.77434(8) 0.87076(11) 0.0233(3) Uani d . 1 . .
C C1 0.95593(15) 0.58904(10) 0.89804(14) 0.0282(4) Uani d . 1 . .
C C2 0.98845(14) 0.66220(9) 0.88872(13) 0.0221(4) Uani d . 1 . .
C C3 0.91641(14) 0.71893(9) 0.87938(12) 0.0216(4) Uani d . 1 . .
C C4 0.99049(14) 0.77333(9) 0.87439(12) 0.0214(4) Uani d . 1 . .
C C5 1.19918(15) 0.78688(11) 0.87754(15) 0.0302(4) Uani d . 1 . .
H H5A 1.2122 0.8025 0.8122 0.045 Uiso calc R 1 . .
H H5B 1.2600 0.7581 0.8978 0.045 Uiso calc R 1 . .
H H5C 1.1939 0.8255 0.9204 0.045 Uiso calc R 1 . .
C C6 0.93017(13) 0.88174(9) 0.93094(12) 0.0204(3) Uani d . 1 . .
C C7 0.89984(14) 0.94648(9) 0.90188(13) 0.0240(4) Uani d . 1 . .
H H7 0.9087 0.9602 0.8375 0.029 Uiso calc R 1 . .
C C8 0.85584(14) 0.99074(9) 0.97051(14) 0.0252(4) Uani d . 1 . .
H H8 0.8353 1.0349 0.9529 0.030 Uiso calc R 1 . .
C C9 0.84251(14) 0.96877(9) 1.06574(13) 0.0231(4) Uani d . 1 . .
C C10 0.87284(13) 0.90360(9) 1.09597(13) 0.0217(4) Uani d . 1 . .
C C11 0.91814(13) 0.85973(9) 1.02608(13) 0.0215(4) Uani d . 1 . .
H H11 0.9402 0.8158 1.0435 0.026 Uiso calc R 1 . .
C C12 0.85611(16) 0.87976(10) 1.19861(14) 0.0293(4) Uani d . 1 . .
H H12A 0.8918 0.9111 1.2426 0.044 Uiso calc R 1 . .
H H12B 0.8882 0.8351 1.2063 0.044 Uiso calc R 1 . .
H H12C 0.7775 0.8778 1.2128 0.044 Uiso calc R 1 . .
C C13 0.79576(14) 0.71860(9) 0.87804(13) 0.0227(4) Uani d . 1 . .
H H13 0.7574 0.6773 0.8825 0.027 Uiso calc R 1 . .
C C14 0.55571(14) 0.81436(10) 0.86479(13) 0.0246(4) Uani d . 1 . .
C C15 0.60736(15) 0.88311(10) 0.85610(16) 0.0309(4) Uani d . 1 . .
H H15A 0.5496 0.9172 0.8527 0.046 Uiso calc R 1 . .
H H15B 0.6522 0.8850 0.7981 0.046 Uiso calc R 1 . .
H H15C 0.6537 0.8916 0.9119 0.046 Uiso calc R 1 . .

loop_
_atom_site_aniso_label
_atom_site_aniso_U_11
_atom_site_aniso_U_22
_atom_site_aniso_U_33
_atom_site_aniso_U_12
_atom_site_aniso_U_13
_atom_site_aniso_U_23
Cl1 0.0395(3) 0.0301(3) 0.0343(3) 0.00681(19) -0.00035(19) -0.0103(2)
F1 0.0363(6) 0.0256(6) 0.0646(9) 0.0072(5) -0.0057(6) 0.0028(6)
F2 0.0556(8) 0.0291(7) 0.0440(7) -0.0061(5) -0.0190(6) -0.0062(6)
F3 0.0475(7) 0.0326(7) 0.0446(8) -0.0076(5) 0.0115(6) 0.0049(6)
O1 0.0355(7) 0.0212(7) 0.0206(6) 0.0024(5) 0.0072(5) 0.0023(5)
O2 0.0190(6) 0.0244(7) 0.0328(7) -0.0022(5) 0.0000(5) 0.0013(6)
O3 0.0209(6) 0.0340(8) 0.0382(8) -0.0022(5) 0.0028(5) 0.0006(6)
N1 0.0260(8) 0.0245(8) 0.0259(8) 0.0014(6) -0.0005(6) -0.0024(6)
N2 0.0237(7) 0.0239(8) 0.0232(8) -0.0007(6) 0.0008(6) -0.0026(6)
N3 0.0172(7) 0.0284(8) 0.0243(8) -0.0022(6) -0.0002(6) 0.0002(6)
C1 0.0285(9) 0.0261(10) 0.0300(10) 0.0009(7) -0.0038(8) -0.0008(8)
C2 0.0228(8) 0.0224(9) 0.0211(9) 0.0010(7) -0.0004(7) -0.0019(7)
C3 0.0230(8) 0.0234(9) 0.0183(8) 0.0011(7) -0.0002(6) -0.0025(7)
C4 0.0255(8) 0.0230(9) 0.0158(8) 0.0026(7) 0.0017(6) -0.0015(7)
C5 0.0261(9) 0.0350(11) 0.0295(10) -0.0078(8) 0.0024(7) -0.0038(8)
C6 0.0194(7) 0.0210(9) 0.0208(8) -0.0014(6) 0.0006(6) -0.0018(7)
C7 0.0242(8) 0.0247(9) 0.0231(9) -0.0015(7) -0.0013(7) 0.0052(7)
C8 0.0240(8) 0.0195(9) 0.0321(10) 0.0019(7) -0.0046(7) 0.0011(8)
C9 0.0207(8) 0.0228(9) 0.0258(9) -0.0004(6) -0.0006(7) -0.0054(7)
C10 0.0183(7) 0.0249(9) 0.0219(9) -0.0030(6) -0.0015(6) -0.0003(7)
C11 0.0216(8) 0.0198(8) 0.0230(9) -0.0002(7) -0.0004(7) 0.0007(7)
C12 0.0318(9) 0.0332(11) 0.0230(9) 0.0005(8) 0.0019(7) -0.0009(8)
C13 0.0244(8) 0.0231(9) 0.0206(8) -0.0027(7) -0.0002(6) 0.0000(7)
C14 0.0237(9) 0.0285(10) 0.0216(9) 0.0012(7) 0.0019(7) -0.0009(7)
C15 0.0253(9) 0.0240(10) 0.0436(12) 0.0007(7) 0.0045(8) -0.0007(9)

loop_
_atom_type_symbol
_atom_type_description
_atom_type_scat_dispersion_real
_atom_type_scat_dispersion_imag
_atom_type_scat_source
C C 0.0033 0.0016 'International Tables Vol C Tables 4.2.6.8 and 6.1.1.4'
H H 0.0000 0.0000 'International Tables Vol C Tables 4.2.6.8 and 6.1.1.4'
N N 0.0061 0.0033 'International Tables Vol C Tables 4.2.6.8 and 6.1.1.4'
O O 0.0106 0.0060 'International Tables Vol C Tables 4.2.6.8 and 6.1.1.4'
F F 0.0171 0.0103 'International Tables Vol C Tables 4.2.6.8 and 6.1.1.4'
Cl Cl 0.1484 0.1585 'International Tables Vol C Tables 4.2.6.8 and 6.1.1.4'

loop_
_geom_angle_atom_site_label_1
_geom_angle_atom_site_label_2
_geom_angle_atom_site_label_3
_geom_angle_site_symmetry_1
_geom_angle_site_symmetry_3
_geom_angle
_geom_angle_publ_flag
C4 O1 C6 . . 119.07(13) ?
C14 O2 N3 . . 113.89(13) ?
C2 N1 N2 . . 104.05(14) ?
C4 N2 N1 . . 112.11(14) ?
C4 N2 C5 . . 127.00(16) ?
N1 N2 C5 . . 120.88(15) ?
C13 N3 O2 . . 107.97(14) ?
F1 C1 F2 . . 107.37(16) ?
F1 C1 F3 . . 107.53(16) ?
F2 C1 F3 . . 105.63(15) ?
F1 C1 C2 . . 112.99(15) ?
F2 C1 C2 . . 111.69(16) ?
F3 C1 C2 . . 111.24(16) ?
N1 C2 C3 . . 113.16(16) ?
N1 C2 C1 . . 119.65(15) ?
C3 C2 C1 . . 127.19(16) ?
C4 C3 C2 . . 102.59(15) ?
C4 C3 C13 . . 129.93(17) ?
C2 C3 C13 . . 127.47(17) ?
O1 C4 N2 . . 119.20(16) ?
O1 C4 C3 . . 132.45(16) ?
N2 C4 C3 . . 108.10(16) ?
N2 C5 H5A . . 109.5 ?
N2 C5 H5B . . 109.5 ?
H5A C5 H5B . . 109.5 ?
N2 C5 H5C . . 109.5 ?
H5A C5 H5C . . 109.5 ?
H5B C5 H5C . . 109.5 ?
C7 C6 C11 . . 122.19(16) ?
C7 C6 O1 . . 114.96(15) ?
C11 C6 O1 . . 122.83(15) ?
C6 C7 C8 . . 118.57(17) ?
C6 C7 H7 . . 120.7 ?
C8 C7 H7 . . 120.7 ?
C7 C8 C9 . . 119.51(17) ?
C7 C8 H8 . . 120.2 ?
C9 C8 H8 . . 120.2 ?
C8 C9 C10 . . 122.46(17) ?
C8 C9 Cl1 . . 118.29(14) ?
C10 C9 Cl1 . . 119.25(14) ?
C9 C10 C11 . . 117.37(16) ?
C9 C10 C12 . . 122.14(16) ?
C11 C10 C12 . . 120.48(16) ?
C6 C11 C10 . . 119.89(16) ?
C6 C11 H11 . . 120.1 ?
C10 C11 H11 . . 120.1 ?
C10 C12 H12A . . 109.5 ?
C10 C12 H12B . . 109.5 ?
H12A C12 H12B . . 109.5 ?
C10 C12 H12C . . 109.5 ?
H12A C12 H12C . . 109.5 ?
H12B C12 H12C . . 109.5 ?
N3 C13 C3 . . 120.59(17) ?
N3 C13 H13 . . 119.7 ?
C3 C13 H13 . . 119.7 ?
O3 C14 O2 . . 115.13(17) ?
O3 C14 C15 . . 126.16(18) ?
O2 C14 C15 . . 118.71(15) ?
C14 C15 H15A . . 109.5 ?
C14 C15 H15B . . 109.5 ?
H15A C15 H15B . . 109.5 ?
C14 C15 H15C . . 109.5 ?
H15A C15 H15C . . 109.5 ?
H15B C15 H15C . . 109.5 ?

loop_
_geom_bond_atom_site_label_1
_geom_bond_atom_site_label_2
_geom_bond_site_symmetry_2
_geom_bond_distance
_geom_bond_publ_flag
Cl1 C9 . 1.7425(18) ?
F1 C1 . 1.319(2) ?
F2 C1 . 1.340(2) ?
F3 C1 . 1.341(2) ?
O1 C4 . 1.346(2) ?
O1 C6 . 1.403(2) ?
O2 C14 . 1.377(2) ?
O2 N3 . 1.4299(18) ?
O3 C14 . 1.201(2) ?
N1 C2 . 1.330(2) ?
N1 N2 . 1.351(2) ?
N2 C4 . 1.347(2) ?
N2 C5 . 1.455(2) ?
N3 C13 . 1.274(2) ?
C1 C2 . 1.488(3) ?
C2 C3 . 1.410(2) ?
C3 C4 . 1.385(3) ?
C3 C13 . 1.442(2) ?
C5 H5A . 0.9600 ?
C5 H5B . 0.9600 ?
C5 H5C . 0.9600 ?
C6 C7 . 1.376(2) ?
C6 C11 . 1.382(2) ?
C7 C8 . 1.383(3) ?
C7 H7 . 0.9300 ?
C8 C9 . 1.385(3) ?
C8 H8 . 0.9300 ?
C9 C10 . 1.388(3) ?
C10 C11 . 1.396(2) ?
C10 C12 . 1.497(2) ?
C11 H11 . 0.9300 ?
C12 H12A . 0.9600 ?
C12 H12B . 0.9600 ?
C12 H12C . 0.9600 ?
C13 H13 . 0.9300 ?
C14 C15 . 1.484(3) ?
C15 H15A . 0.9600 ?
C15 H15B . 0.9600 ?
C15 H15C . 0.9600 ?

loop_
_geom_contact_atom_site_label_1
_geom_contact_atom_site_label_2
_geom_contact_distance
_geom_contact_site_symmetry_1
_geom_contact_site_symmetry_2
_geom_contact_publ_flag
C14 O3 3.174(2) . 3_656 n
Cg Cg 3.734(6) . 3_756 n

loop_
_geom_hbond_atom_site_label_D
_geom_hbond_atom_site_label_H
_geom_hbond_atom_site_label_A
_geom_hbond_site_symmetry_A
_geom_hbond_distance_DH
_geom_hbond_distance_HA
_geom_hbond_distance_DA
_geom_hbond_angle_DHA
C5 H5B O3 1_655 0.960 2.547 3.102(2) 117

loop_
_geom_torsion_atom_site_label_1
_geom_torsion_atom_site_label_2
_geom_torsion_atom_site_label_3
_geom_torsion_atom_site_label_4
_geom_torsion_site_symmetry_1
_geom_torsion_site_symmetry_2
_geom_torsion_site_symmetry_3
_geom_torsion_site_symmetry_4
_geom_torsion
_geom_torsion_publ_flag
C2 N1 N2 C4 . . . . -0.38(19) ?
C2 N1 N2 C5 . . . . -179.17(16) ?
C14 O2 N3 C13 . . . . -179.70(14) ?
N2 N1 C2 C3 . . . . 0.2(2) ?
N2 N1 C2 C1 . . . . -179.32(16) ?
F1 C1 C2 N1 . . . . 0.6(2) ?
F2 C1 C2 N1 . . . . -120.56(18) ?
F3 C1 C2 N1 . . . . 121.68(18) ?
F1 C1 C2 C3 . . . . -178.87(17) ?
F2 C1 C2 C3 . . . . 60.0(2) ?
F3 C1 C2 C3 . . . . -57.8(2) ?
N1 C2 C3 C4 . . . . 0.0(2) ?
C1 C2 C3 C4 . . . . 179.51(17) ?
N1 C2 C3 C13 . . . . -178.68(17) ?
C1 C2 C3 C13 . . . . 0.8(3) ?
C6 O1 C4 N2 . . . . -112.02(17) ?
C6 O1 C4 C3 . . . . 74.6(2) ?
N1 N2 C4 O1 . . . . -174.50(14) ?
C5 N2 C4 O1 . . . . 4.2(3) ?
N1 N2 C4 C3 . . . . 0.4(2) ?
C5 N2 C4 C3 . . . . 179.09(17) ?
C2 C3 C4 O1 . . . . 173.74(18) ?
C13 C3 C4 O1 . . . . -7.6(3) ?
C2 C3 C4 N2 . . . . -0.22(18) ?
C13 C3 C4 N2 . . . . 178.40(17) ?
C4 O1 C6 C7 . . . . -168.95(15) ?
C4 O1 C6 C11 . . . . 12.2(2) ?
C11 C6 C7 C8 . . . . 0.0(3) ?
O1 C6 C7 C8 . . . . -178.92(15) ?
C6 C7 C8 C9 . . . . -0.6(3) ?
C7 C8 C9 C10 . . . . 0.7(3) ?
C7 C8 C9 Cl1 . . . . -179.94(13) ?
C8 C9 C10 C11 . . . . -0.1(3) ?
Cl1 C9 C10 C11 . . . . -179.43(12) ?
C8 C9 C10 C12 . . . . -178.78(16) ?
Cl1 C9 C10 C12 . . . . 1.8(2) ?
C7 C6 C11 C10 . . . . 0.7(3) ?
O1 C6 C11 C10 . . . . 179.45(15) ?
C9 C10 C11 C6 . . . . -0.6(2) ?
C12 C10 C11 C6 . . . . 178.15(16) ?
O2 N3 C13 C3 . . . . -179.26(15) ?
C4 C3 C13 N3 . . . . 0.5(3) ?
C2 C3 C13 N3 . . . . 178.78(17) ?
N3 O2 C14 O3 . . . . 179.52(15) ?
N3 O2 C14 C15 . . . . -0.3(2) ?

loop_
_cod_related_entry_id
_cod_related_entry_database
_cod_related_entry_code
1 ChemSpider 30656517
